data_1557472
loop_
_publ_author_name
G\'omez-Paz,
Carballo,
Lago,
V\'azquez-L\'opez,

_publ_section_title
;
 Metallosupramolecular Compounds Based on Copper(II/I) Chloride and Two
 Bis-Tetrazole Organosulfur Ligands
;
_journal_issue 1
_journal_name_full Chemistry
_journal_page_first 33
_journal_page_last 49
_journal_paper_doi 10.3390/chemistry2010005
_journal_volume 2
_journal_year 2020
_chemical_formula_moiety 'C10 H20 Cl6 Cu3 N16 O2 S4, 2(C4 H6 N2)'
_chemical_formula_sum 'C18 H32 Cl6 Cu3 N20 O2 S4'
_chemical_formula_weight 1092.19
_space_group_crystal_system triclinic
_space_group_IT_number 2
_space_group_name_Hall '-P 1'
_space_group_name_H-M_alt 'P -1'
_atom_sites_solution_hydrogens mixed
_atom_sites_solution_primary dual
_audit_creation_date 2019-10-09
_audit_creation_method
;
Olex2 1.3
(compiled 2019.09.11 svn.r3662 for OlexSys, GUI svn.r5938)
;
_cell_angle_alpha 64.067(2)
_cell_angle_beta 79.492(2)
_cell_angle_gamma 82.134(2)
_cell_formula_units_Z 1
_cell_length_a 6.7181(5)
_cell_length_b 12.9961(9)
_cell_length_c 12.9971(9)
_cell_measurement_reflns_used 9824
_cell_measurement_temperature 100.0
_cell_measurement_theta_max 30.56
_cell_measurement_theta_min 2.96
_cell_volume 1001.29(12)
_computing_cell_refinement 'SAINT V8.38A (?, 2016)'
_computing_data_reduction 'SAINT V8.38A (?, 2016)'
_computing_molecular_graphics 'Olex2 1.3 (Dolomanov et al., 2009)'
_computing_publication_material 'Olex2 1.3 (Dolomanov et al., 2009)'
_computing_structure_refinement 'XL n/a (Sheldrick, 2008)'
_computing_structure_solution 'SHELXT 2014/5 (Sheldrick, 2014)'
_diffrn_ambient_temperature 100.0
_diffrn_measured_fraction_theta_full 0.999
_diffrn_measured_fraction_theta_max 0.999
_diffrn_measurement_device_type 'Bruker D8 Venture Photon 100 CMOS'
_diffrn_measurement_method '\f and \w scans'
_diffrn_radiation_monochromator 'Incoatec HeliosTM multilayer optics'
_diffrn_radiation_type MoK\a
_diffrn_radiation_wavelength 0.71073
_diffrn_reflns_av_R_equivalents 0.0256
_diffrn_reflns_av_unetI/netI 0.0209
_diffrn_reflns_Laue_measured_fraction_full 0.999
_diffrn_reflns_Laue_measured_fraction_max 0.999
_diffrn_reflns_limit_h_max 9
_diffrn_reflns_limit_h_min -9
_diffrn_reflns_limit_k_max 18
_diffrn_reflns_limit_k_min -18
_diffrn_reflns_limit_l_max 18
_diffrn_reflns_limit_l_min -18
_diffrn_reflns_number 29257
_diffrn_reflns_point_group_measured_fraction_full 0.999
_diffrn_reflns_point_group_measured_fraction_max 0.999
_diffrn_reflns_theta_full 25.242
_diffrn_reflns_theta_max 30.576
_diffrn_reflns_theta_min 2.958
_diffrn_standards_number 0
_exptl_absorpt_coefficient_mu 2.239
_exptl_absorpt_correction_T_max 0.7461
_exptl_absorpt_correction_T_min 0.6127
_exptl_absorpt_correction_type multi-scan
_exptl_absorpt_process_details
;
SADABS-2016/2 (Bruker,2016/2) was used for absorption correction.
wR2(int) was 0.1061 before and 0.0398 after correction.
The Ratio of minimum to maximum transmission is 0.8212.
The \l/2 correction factor is Not present.
;
_exptl_crystal_colour blue
_exptl_crystal_colour_primary blue
_exptl_crystal_density_diffrn 1.811
_exptl_crystal_density_method 'not measured'
_exptl_crystal_description prism
_exptl_crystal_F_000 549
_exptl_crystal_size_max 0.269
_exptl_crystal_size_mid 0.119
_exptl_crystal_size_min 0.071
_refine_diff_density_max 0.406
_refine_diff_density_min -0.655
_refine_diff_density_rms 0.079
_refine_ls_extinction_method none
_refine_ls_goodness_of_fit_ref 1.080
_refine_ls_hydrogen_treatment constr
_refine_ls_matrix_type full
_refine_ls_number_parameters 246
_refine_ls_number_reflns 6158
_refine_ls_number_restraints 0
_refine_ls_restrained_S_all 1.080
_refine_ls_R_factor_all 0.0247
_refine_ls_R_factor_gt 0.0209
_refine_ls_shift/su_max 0.001
_refine_ls_shift/su_mean 0.000
_refine_ls_structure_factor_coef Fsqd
_refine_ls_weighting_details 'w=1/[\s^2^(Fo^2^)+(0.0218P)^2^+0.5675P] where P=(Fo^2^+2Fc^2^)/3'
_refine_ls_weighting_scheme calc
_refine_ls_wR_factor_gt 0.0502
_refine_ls_wR_factor_ref 0.0514
_reflns_Friedel_coverage 0.000
_reflns_number_gt 5643
_reflns_number_total 6158
_reflns_threshold_expression 'I > 2\s(I)'
_cod_data_source_file structures.cif
_cod_data_source_block 1.solv
_cod_depositor_comments 'Adding full bibliography for 1557471--1557474.cif.'
_cod_database_code 1557472
_shelx_shelxl_version_number 2017/1
_shelx_space_group_comment
;
The symmetry employed for this shelxl refinement is uniquely defined
by the following loop, which should always be used as a source of
symmetry information in preference to the above space-group names.
They are only intended as comments.
;
_shelx_estimated_absorpt_t_max 0.857
_shelx_estimated_absorpt_t_min 0.584
_olex2_refinement_description
;
1. Fixed Uiso
 At 1.2 times of:
  All C(H,H) groups
 At 1.5 times of:
  All C(H,H,H) groups, All O(H,H) groups
2.a Rotating group:
 O1(H1C,H1D)
2.b Secondary CH2 refined with riding coordinates:
 C1(H1A,H1B)
2.c Idealised Me refined as rotating group:
 C12(H12A,H12B,H12C), C41(H41A,H41B,H41C), C22(H22A,H22B,H22C), C31(H31A,H31B,
 H31C)
;
_olex2_submission_special_instructions 'No special instructions were received'

loop_
_space_group_symop_operation_xyz
'x, y, z'
'-x, -y, -z'

loop_
_atom_site_label
_atom_site_type_symbol
_atom_site_fract_x
_atom_site_fract_y
_atom_site_fract_z
_atom_site_U_iso_or_equiv
_atom_site_adp_type
_atom_site_occupancy
_atom_site_site_symmetry_order
_atom_site_calc_flag
_atom_site_refinement_flags_posn
_atom_site_refinement_flags_adp
_atom_site_refinement_flags_occupancy
_atom_site_disorder_assembly
_atom_site_disorder_group
Cu1 Cu 0.70337(2) 0.23602(2) 0.04743(2) 0.00681(4) Uani 1 1 d . . . . .
Cu2 Cu 0.500000 1.000000 0.000000 0.00783(5) Uani 1 2 d S . P . .
Cl1 Cl 0.73533(5) 1.02694(2) 0.08966(3) 0.01024(6) Uani 1 1 d . . . . .
Cl3 Cl 0.38851(4) 0.24762(3) 0.14699(3) 0.00991(6) Uani 1 1 d . . . . .
Cl2 Cl 1.00158(4) 0.29897(3) -0.06401(3) 0.01135(6) Uani 1 1 d . . . . .
S1 S 0.46736(5) 0.48851(3) 0.17221(3) 0.00901(6) Uani 1 1 d . . . . .
S2 S 0.92924(5) 0.42412(3) 0.16244(3) 0.01016(6) Uani 1 1 d . . . . .
N8 N 0.82253(16) 0.21056(9) 0.19048(9) 0.0096(2) Uani 1 1 d . . . . .
N4 N 0.42849(16) 0.72248(9) 0.09727(9) 0.00791(19) Uani 1 1 d . . . . .
N3 N 0.47253(16) 0.80035(9) 0.13158(9) 0.00911(19) Uani 1 1 d . . . . .
N1 N 0.56910(16) 0.63672(9) 0.25252(9) 0.00826(19) Uani 1 1 d . . . . .
N5 N 0.96086(17) 0.20952(10) 0.32809(9) 0.0106(2) Uani 1 1 d . . . . .
N7 N 0.84113(18) 0.10118(10) 0.27364(10) 0.0132(2) Uani 1 1 d . . . . .
N2 N 0.55742(17) 0.74942(9) 0.22522(9) 0.0098(2) Uani 1 1 d . . . . .
N6 N 0.92656(18) 0.09988(10) 0.35564(10) 0.0139(2) Uani 1 1 d . . . . .
C11 C 0.49005(18) 0.61996(10) 0.17372(11) 0.0078(2) Uani 1 1 d . . . . .
C1 C 0.71114(19) 0.48071(11) 0.08640(11) 0.0095(2) Uani 1 1 d . . . . .
H1A H 0.698740 0.432931 0.046158 0.011 Uiso 1 1 calc R U . . .
H1B H 0.738123 0.558914 0.026334 0.011 Uiso 1 1 calc R U . . .
C21 C 0.89685(18) 0.27770(11) 0.22596(11) 0.0088(2) Uani 1 1 d . . . . .
N41 N 0.1657(2) 0.61312(14) 0.40822(13) 0.0307(3) Uani 1 1 d . . . . .
C42 C 0.0903(2) 0.69956(14) 0.35340(13) 0.0181(3) Uani 1 1 d . . . . .
C12 C 0.6586(2) 0.55455(11) 0.35488(11) 0.0131(2) Uani 1 1 d . . . . .
H12A H 0.806517 0.549467 0.335776 0.020 Uiso 1 1 calc R U . . .
H12B H 0.606907 0.479002 0.380488 0.020 Uiso 1 1 calc R U . . .
H12C H 0.622112 0.580183 0.416858 0.020 Uiso 1 1 calc R U . . .
C41 C -0.0060(2) 0.80955(13) 0.28292(13) 0.0197(3) Uani 1 1 d . . . . .
H41A H -0.005998 0.814755 0.205393 0.030 Uiso 1 1 calc R U . . .
H41B H 0.069207 0.871659 0.277484 0.030 Uiso 1 1 calc R U . . .
H41C H -0.146046 0.816306 0.318445 0.030 Uiso 1 1 calc R U . . .
N31 N 0.5169(3) 0.25889(14) 0.47422(14) 0.0357(4) Uani 1 1 d . . . . .
C22 C 1.0606(2) 0.23912(13) 0.40139(12) 0.0171(3) Uani 1 1 d . . . . .
H22A H 1.076093 0.171223 0.473863 0.026 Uiso 1 1 calc R U . . .
H22B H 0.978073 0.299688 0.418116 0.026 Uiso 1 1 calc R U . . .
H22C H 1.194499 0.266319 0.361430 0.026 Uiso 1 1 calc R U . . .
C32 C 0.5485(2) 0.16873(14) 0.54134(13) 0.0206(3) Uani 1 1 d . . . . .
C31 C 0.5902(3) 0.05339(15) 0.62807(16) 0.0312(4) Uani 1 1 d . . . . .
H31A H 0.727495 0.025082 0.607574 0.047 Uiso 1 1 calc R U . . .
H31B H 0.491610 0.002607 0.631401 0.047 Uiso 1 1 calc R U . . .
H31C H 0.579550 0.054834 0.703650 0.047 Uiso 1 1 calc R U . . .
O1 O 0.27111(14) 1.05423(8) 0.09185(8) 0.01154(18) Uani 1 1 d . . . . .
H1C H 0.166241 1.083537 0.052773 0.017 Uiso 1 1 d R U . . .
H1D H 0.306511 1.112979 0.100562 0.017 Uiso 1 1 d R U . . .

loop_
_atom_site_aniso_label
_atom_site_aniso_U_11
_atom_site_aniso_U_22
_atom_site_aniso_U_33
_atom_site_aniso_U_23
_atom_site_aniso_U_13
_atom_site_aniso_U_12
Cu1 0.00665(7) 0.00673(7) 0.00781(7) -0.00333(5) -0.00232(5) -0.00024(5)
Cu2 0.00828(10) 0.00688(9) 0.01011(10) -0.00485(8) -0.00255(8) -0.00009(7)
Cl1 0.01212(13) 0.00700(12) 0.01351(13) -0.00500(10) -0.00591(10) 0.00109(10)
Cl3 0.00842(13) 0.01075(13) 0.01187(13) -0.00639(11) -0.00086(10) 0.00009(10)
Cl2 0.00873(13) 0.01356(14) 0.01236(13) -0.00579(11) -0.00044(10) -0.00295(10)
S1 0.00852(13) 0.00634(13) 0.01264(14) -0.00409(11) -0.00198(11) -0.00107(10)
S2 0.00839(13) 0.00948(13) 0.01430(14) -0.00604(11) -0.00313(11) -0.00038(10)
N8 0.0103(5) 0.0087(5) 0.0098(5) -0.0032(4) -0.0033(4) -0.0002(4)
N4 0.0081(5) 0.0072(4) 0.0094(5) -0.0043(4) -0.0015(4) -0.0005(4)
N3 0.0102(5) 0.0081(5) 0.0105(5) -0.0048(4) -0.0027(4) -0.0007(4)
N1 0.0094(5) 0.0073(5) 0.0079(5) -0.0029(4) -0.0014(4) -0.0010(4)
N5 0.0107(5) 0.0124(5) 0.0093(5) -0.0049(4) -0.0029(4) 0.0002(4)
N7 0.0166(5) 0.0101(5) 0.0113(5) -0.0021(4) -0.0052(4) 0.0000(4)
N2 0.0123(5) 0.0078(5) 0.0101(5) -0.0041(4) -0.0021(4) -0.0009(4)
N6 0.0169(6) 0.0122(5) 0.0124(5) -0.0037(4) -0.0053(4) -0.0010(4)
C11 0.0065(5) 0.0081(5) 0.0092(5) -0.0042(4) -0.0003(4) -0.0007(4)
C1 0.0104(5) 0.0086(5) 0.0106(5) -0.0049(4) -0.0024(4) 0.0011(4)
C21 0.0056(5) 0.0116(5) 0.0094(5) -0.0049(4) -0.0013(4) 0.0007(4)
N41 0.0198(7) 0.0328(8) 0.0266(7) -0.0019(6) -0.0023(6) 0.0016(6)
C42 0.0123(6) 0.0259(7) 0.0163(6) -0.0088(6) -0.0009(5) -0.0033(5)
C12 0.0173(6) 0.0112(6) 0.0097(6) -0.0022(5) -0.0069(5) 0.0012(5)
C41 0.0193(7) 0.0204(7) 0.0217(7) -0.0107(6) -0.0059(6) 0.0015(5)
N31 0.0402(9) 0.0278(8) 0.0322(8) -0.0037(7) -0.0112(7) -0.0034(7)
C22 0.0189(7) 0.0237(7) 0.0131(6) -0.0097(5) -0.0073(5) -0.0016(5)
C32 0.0158(7) 0.0266(8) 0.0183(7) -0.0075(6) -0.0024(5) -0.0051(6)
C31 0.0244(8) 0.0276(9) 0.0255(8) 0.0018(7) -0.0010(7) 0.0002(7)
O1 0.0104(4) 0.0120(4) 0.0149(4) -0.0080(4) -0.0027(3) 0.0001(3)

loop_
_atom_type_symbol
_atom_type_description
_atom_type_scat_dispersion_real
_atom_type_scat_dispersion_imag
_atom_type_scat_source
C C 0.0033 0.0016 'International Tables Vol C Tables 4.2.6.8 and 6.1.1.4'
H H 0.0000 0.0000 'International Tables Vol C Tables 4.2.6.8 and 6.1.1.4'
N N 0.0061 0.0033 'International Tables Vol C Tables 4.2.6.8 and 6.1.1.4'
S S 0.1246 0.1234 'International Tables Vol C Tables 4.2.6.8 and 6.1.1.4'
Cl Cl 0.1484 0.1585 'International Tables Vol C Tables 4.2.6.8 and 6.1.1.4'
Cu Cu 0.3201 1.2651 'International Tables Vol C Tables 4.2.6.8 and 6.1.1.4'
O O 0.0106 0.0060 'International Tables Vol C Tables 4.2.6.8 and 6.1.1.4'

loop_
_geom_angle_atom_site_label_1
_geom_angle_atom_site_label_2
_geom_angle_atom_site_label_3
_geom_angle
_geom_angle_site_symmetry_1
_geom_angle_site_symmetry_3
_geom_angle_publ_flag
Cl3 Cu1 Cl1 100.253(12) . 1_545 ?
Cl2 Cu1 Cl1 102.660(12) . 1_545 ?
Cl2 Cu1 Cl3 157.082(13) . . ?
N8 Cu1 Cl1 93.94(3) . 1_545 ?
N8 Cu1 Cl3 87.76(3) . . ?
N8 Cu1 Cl2 90.23(3) . . ?
N8 Cu1 N4 174.19(4) . 2_665 ?
N4 Cu1 Cl1 91.57(3) 2_665 1_545 ?
N4 Cu1 Cl3 89.45(3) 2_665 . ?
N4 Cu1 Cl2 90.35(3) 2_665 . ?
Cl1 Cu2 Cl1 180.000(14) 2_675 . ?
Cl1 Cu2 N3 94.02(3) 2_675 2_675 ?
Cl1 Cu2 N3 85.98(3) 2_675 . ?
Cl1 Cu2 N3 85.98(3) . 2_675 ?
Cl1 Cu2 N3 94.02(3) . . ?
N3 Cu2 N3 180.0 2_675 . ?
O1 Cu2 Cl1 88.06(3) 2_675 . ?
O1 Cu2 Cl1 88.06(3) . 2_675 ?
O1 Cu2 Cl1 91.94(3) . . ?
O1 Cu2 Cl1 91.94(3) 2_675 2_675 ?
O1 Cu2 N3 86.20(4) . 2_675 ?
O1 Cu2 N3 93.80(4) . . ?
O1 Cu2 N3 93.80(4) 2_675 2_675 ?
O1 Cu2 N3 86.20(4) 2_675 . ?
O1 Cu2 O1 180.00(5) . 2_675 ?
Cu2 Cl1 Cu1 106.772(12) . 1_565 ?
C11 S1 C1 97.66(6) . . ?
C21 S2 C1 101.58(6) . . ?
N7 N8 Cu1 118.08(8) . . ?
C21 N8 Cu1 135.06(9) . . ?
C21 N8 N7 106.84(10) . . ?
N3 N4 Cu1 124.09(8) . 2_665 ?
C11 N4 Cu1 129.40(9) . 2_665 ?
C11 N4 N3 106.50(10) . . ?
N4 N3 Cu2 121.75(8) . . ?
N2 N3 Cu2 124.31(8) . . ?
N2 N3 N4 110.45(10) . . ?
N2 N1 C11 109.15(10) . . ?
N2 N1 C12 120.30(10) . . ?
C11 N1 C12 130.56(11) . . ?
N6 N5 C22 121.64(11) . . ?
C21 N5 N6 108.93(11) . . ?
C21 N5 C22 129.38(12) . . ?
N6 N7 N8 109.99(11) . . ?
N3 N2 N1 106.54(10) . . ?
N7 N6 N5 107.06(10) . . ?
N4 C11 S1 125.96(10) . . ?
N4 C11 N1 107.36(10) . . ?
N1 C11 S1 126.67(9) . . ?
S1 C1 H1A 108.0 . . ?
S1 C1 H1B 108.0 . . ?
S2 C1 S1 117.08(7) . . ?
S2 C1 H1A 108.0 . . ?
S2 C1 H1B 108.0 . . ?
H1A C1 H1B 107.3 . . ?
N8 C21 S2 132.15(10) . . ?
N8 C21 N5 107.17(11) . . ?
N5 C21 S2 120.61(10) . . ?
N41 C42 C41 179.63(18) . . ?
N1 C12 H12A 109.5 . . ?
N1 C12 H12B 109.5 . . ?
N1 C12 H12C 109.5 . . ?
H12A C12 H12B 109.5 . . ?
H12A C12 H12C 109.5 . . ?
H12B C12 H12C 109.5 . . ?
C42 C41 H41A 109.5 . . ?
C42 C41 H41B 109.5 . . ?
C42 C41 H41C 109.5 . . ?
H41A C41 H41B 109.5 . . ?
H41A C41 H41C 109.5 . . ?
H41B C41 H41C 109.5 . . ?
N5 C22 H22A 109.5 . . ?
N5 C22 H22B 109.5 . . ?
N5 C22 H22C 109.5 . . ?
H22A C22 H22B 109.5 . . ?
H22A C22 H22C 109.5 . . ?
H22B C22 H22C 109.5 . . ?
N31 C32 C31 179.4(2) . . ?
C32 C31 H31A 109.5 . . ?
C32 C31 H31B 109.5 . . ?
C32 C31 H31C 109.5 . . ?
H31A C31 H31B 109.5 . . ?
H31A C31 H31C 109.5 . . ?
H31B C31 H31C 109.5 . . ?
Cu2 O1 H1C 110.6 . . ?
Cu2 O1 H1D 110.4 . . ?
H1C O1 H1D 103.4 . . ?

loop_
_geom_bond_atom_site_label_1
_geom_bond_atom_site_label_2
_geom_bond_distance
_geom_bond_site_symmetry_2
_geom_bond_publ_flag
Cu1 Cl1 2.5119(4) 1_545 ?
Cu1 Cl3 2.2927(3) . ?
Cu1 Cl2 2.2660(4) . ?
Cu1 N8 2.0346(11) . ?
Cu1 N4 2.0500(11) 2_665 ?
Cu2 Cl1 2.2716(3) . ?
Cu2 Cl1 2.2716(3) 2_675 ?
Cu2 N3 2.4137(11) . ?
Cu2 N3 2.4136(11) 2_675 ?
Cu2 O1 2.0140(9) 2_675 ?
Cu2 O1 2.0140(9) . ?
S1 C11 1.7446(12) . ?
S1 C1 1.8231(13) . ?
S2 C1 1.8061(13) . ?
S2 C21 1.7389(13) . ?
N8 N7 1.3643(15) . ?
N8 C21 1.3336(16) . ?
N4 N3 1.3547(14) . ?
N4 C11 1.3322(16) . ?
N3 N2 1.2999(15) . ?
N1 N2 1.3422(15) . ?
N1 C11 1.3430(16) . ?
N1 C12 1.4645(16) . ?
N5 N6 1.3510(16) . ?
N5 C21 1.3444(16) . ?
N5 C22 1.4587(17) . ?
N7 N6 1.2923(16) . ?
C1 H1A 0.9900 . ?
C1 H1B 0.9900 . ?
N41 C42 1.141(2) . ?
C42 C41 1.456(2) . ?
C12 H12A 0.9800 . ?
C12 H12B 0.9800 . ?
C12 H12C 0.9800 . ?
C41 H41A 0.9800 . ?
C41 H41B 0.9800 . ?
C41 H41C 0.9800 . ?
N31 C32 1.133(2) . ?
C22 H22A 0.9800 . ?
C22 H22B 0.9800 . ?
C22 H22C 0.9800 . ?
C32 C31 1.455(2) . ?
C31 H31A 0.9800 . ?
C31 H31B 0.9800 . ?
C31 H31C 0.9800 . ?
O1 H1C 0.8873 . ?
O1 H1D 0.8874 . ?

loop_
_geom_hbond_atom_site_label_D
_geom_hbond_atom_site_label_H
_geom_hbond_atom_site_label_A
_geom_hbond_distance_DH
_geom_hbond_distance_HA
_geom_hbond_distance_DA
_geom_hbond_angle_DHA
_geom_hbond_site_symmetry_A
_geom_hbond_publ_flag
C1 H1A S1 0.99 2.94 3.6136(13) 126.0 2_665 yes
C1 H1B Cl3 0.99 2.70 3.5835(13) 149.1 2_665 yes
C1 H1B Cl2 0.99 2.95 3.5478(13) 119.9 2_765 yes
C1 H1B S2 0.99 2.95 3.5065(13) 116.3 2_765 yes
C12 H12B N31 0.98 2.68 3.650(2) 170.0 . yes
C12 H12C N41 0.98 2.95 3.221(2) 96.9 2_666 yes
C41 H41A Cl1 0.98 2.98 3.3693(15) 104.8 1_455 yes
C41 H41A Cl2 0.98 2.81 3.6815(16) 148.3 2_665 yes
C22 H22C Cl3 0.98 2.95 3.5901(15) 123.9 1_655 yes
C31 H31A N6 0.98 2.64 3.559(2) 156.5 2_756 yes
C31 H31B N7 0.98 2.59 3.473(2) 150.1 2_656 yes
C31 H31C Cl1 0.98 2.98 3.6987(18) 131.3 2_666 yes
C31 H31C O1 0.98 2.71 3.536(2) 141.7 2_666 yes
O1 H1C Cl1 0.89 2.99 3.6713(10) 135.4 1_455 yes
O1 H1C Cl2 0.89 2.72 3.4096(10) 135.1 1_465 yes
O1 H1D Cl3 0.89 2.24 3.1268(10) 172.7 1_565 yes

loop_
_geom_torsion_atom_site_label_1
_geom_torsion_atom_site_label_2
_geom_torsion_atom_site_label_3
_geom_torsion_atom_site_label_4
_geom_torsion
_geom_torsion_site_symmetry_1
_geom_torsion_site_symmetry_2
_geom_torsion_site_symmetry_3
_geom_torsion_site_symmetry_4
_geom_torsion_publ_flag
Cu1 N8 N7 N6 177.39(9) . . . . ?
Cu1 N8 C21 S2 -0.7(2) . . . . ?
Cu1 N8 C21 N5 -177.69(9) . . . . ?
Cu1 N4 N3 Cu2 -19.46(13) 2_665 . . . ?
Cu1 N4 N3 N2 -179.20(8) 2_665 . . . ?
Cu1 N4 C11 S1 -1.81(17) 2_665 . . . ?
Cu1 N4 C11 N1 179.19(8) 2_665 . . . ?
Cu2 N3 N2 N1 -159.10(8) . . . . ?
N8 N7 N6 N5 1.37(14) . . . . ?
N4 N3 N2 N1 0.01(13) . . . . ?
N3 N4 C11 S1 179.16(9) . . . . ?
N3 N4 C11 N1 0.16(13) . . . . ?
N7 N8 C21 S2 177.60(10) . . . . ?
N7 N8 C21 N5 0.62(13) . . . . ?
N2 N1 C11 S1 -179.14(9) . . . . ?
N2 N1 C11 N4 -0.15(13) . . . . ?
N6 N5 C21 S2 -177.21(9) . . . . ?
N6 N5 C21 N8 0.19(14) . . . . ?
C11 S1 C1 S2 84.44(8) . . . . ?
C11 N4 N3 Cu2 159.64(8) . . . . ?
C11 N4 N3 N2 -0.11(13) . . . . ?
C11 N1 N2 N3 0.08(13) . . . . ?
C1 S1 C11 N4 90.83(11) . . . . ?
C1 S1 C11 N1 -90.36(11) . . . . ?
C1 S2 C21 N8 34.78(14) . . . . ?
C1 S2 C21 N5 -148.57(10) . . . . ?
C21 S2 C1 S1 77.15(8) . . . . ?
C21 N8 N7 N6 -1.27(14) . . . . ?
C21 N5 N6 N7 -0.97(14) . . . . ?
C12 N1 N2 N3 179.95(11) . . . . ?
C12 N1 C11 S1 1.01(19) . . . . ?
C12 N1 C11 N4 180.00(12) . . . . ?
C22 N5 N6 N7 -178.61(12) . . . . ?
C22 N5 C21 S2 0.20(19) . . . . ?
C22 N5 C21 N8 177.59(12) . . . . ?
